data_9016375
loop_
_publ_author_name
'Hibbs, D. E.'
'Leverett, P.'
'Williams, P. A.'

_publ_section_title
;
 A single crystal X-ray study of a sulphate-bearing buttgenbachite,
 Cu36Cl7.8(NO3)1.3(SO4)0.35(OH)62.2.5.2H2O, and a re-examination
 of the crystal chemistry of the buttgenbachite-connellite series
 Note: T = 288 K
;
_journal_name_full 'Mineralogical Magazine'
_journal_page_first 47
_journal_page_last 60
_journal_paper_doi 10.1180/0026461036710083
_journal_volume 67
_journal_year 2003
_chemical_compound_source 'Likasi, Democratic Republic of Congo'
_chemical_formula_sum 'Cl3.9 Cu18 H32.07 N0.66 O34.11 S0.18'
_chemical_name_mineral Buttgenbachite
_space_group_IT_number 194
_symmetry_space_group_name_Hall '-P 6c 2c'
_symmetry_space_group_name_H-M 'P 63/m m c'
_cell_angle_alpha 90
_cell_angle_beta 90
_cell_angle_gamma 120
_cell_formula_units_Z 2
_cell_length_a 15.739
_cell_length_b 15.739
_cell_length_c 9.127
_cell_volume 1958.001
_database_code_amcsd 0018303
_exptl_crystal_density_diffrn 3.181
_cod_original_formula_sum 'Cu18 Cl3.9 O34.11 N.66 S.18 H32.07'
_cod_database_code 9016375

loop_
_space_group_symop_operation_xyz
x,y,z
-x,-x+y,1/2+z
x,x-y,1/2-z
-x+y,-x,1/2-z
x-y,x,1/2+z
-y,-x,z
y,x,-z
y,-x+y,-z
-y,x-y,z
x-y,-y,1/2+z
-x+y,y,1/2-z
x,y,1/2-z
-x,-y,1/2+z
x,x-y,z
-x,-x+y,-z
x-y,x,-z
-x+y,-x,z
y,x,1/2+z
-y,-x,1/2-z
-y,x-y,1/2-z
y,-x+y,1/2+z
-x+y,y,z
x-y,-y,-z
-x,-y,-z

loop_
_atom_site_aniso_label
_atom_site_aniso_U_11
_atom_site_aniso_U_22
_atom_site_aniso_U_33
_atom_site_aniso_U_12
_atom_site_aniso_U_13
_atom_site_aniso_U_23
Cu1 0.00900 0.01300 0.01700 0.00700 -0.00100 -0.00300
Cu2 0.01200 0.01200 0.01600 0.00600 0.00100 0.00300
Cu3 0.01400 0.00900 0.01100 0.00700 0.00000 0.00000
Cu4 0.00900 0.01200 0.01200 0.00200 0.00000 0.00000
Cl3 0.02400 0.02400 0.01400 0.01200 0.00000 0.00000
Cl1 0.02100 0.01400 0.03000 0.01000 0.00000 0.00000
O-H1 0.00800 0.01400 0.01500 0.00400 0.00300 0.00400
O-H2 0.02100 0.02100 0.02400 0.00400 0.00400 -0.00400
O-H3 0.01400 0.01100 0.01100 0.00900 0.00200 0.00300
O-H4 0.05800 0.05800 0.01700 0.04500 0.00000 0.00000

loop_
_atom_site_label
_atom_site_fract_x
_atom_site_fract_y
_atom_site_fract_z
_atom_site_occupancy
_atom_site_U_iso_or_equiv
_atom_site_type_symbol
_atom_site_attached_hydrogens
Cu1 0.50000 0.00000 0.00000 1.00000 0.01300 Cu 0
Cu2 0.20140 0.00000 0.00000 1.00000 0.01300 Cu 0
Cu3 0.33550 0.16770 0.75000 1.00000 0.01100 Cu 0
Cu4 0.35920 0.01720 0.25000 1.00000 0.01200 Cu 0
Cl3 0.00000 0.00000 0.00000 0.60000 0.02000 Cl 0
Cl1 0.27730 0.13870 0.25000 1.00000 0.02100 Cl 0
O-H1 0.45030 0.37030 0.09180 1.00000 0.01300 O 1
O-H2 0.07490 -0.07490 0.09930 1.00000 0.02400 O 1
O-H3 0.67440 0.74520 0.11010 1.00000 0.01100 O 1
O-H4 0.44370 0.55630 0.25000 0.25000 0.03700 O 1
Wat1 0.50800 0.25400 0.75000 0.18000 0.03000 O 2
N1 0.66667 0.33333 0.25000 0.18000 0.02800 N 0
Cl4 0.66667 0.33333 0.25000 0.30000 0.02800 Cl 0
O1a 0.62260 0.37740 0.25000 0.18000 0.03200 O 0
O1b 0.61550 0.38450 0.25000 0.18000 0.03200 O 0
S1 0.66667 0.33333 0.30450 0.09000 0.02200 S 0
O1c 0.66667 0.33333 0.03200 0.09000 0.02200 O 0
N2 0.66667 0.33333 0.10000 0.24000 0.02800 N 0
Wat2 0.66667 0.33333 0.10000 0.06000 0.02800 O 2
O2 0.71150 0.28850 0.10000 0.24000 0.02900 O 0

loop_
_cod_changelog_entry_id
_cod_changelog_entry_author
_cod_changelog_entry_date
_cod_changelog_entry_text
1
;cod-tools version 3.8.0
Id: cif_guess_AMCSD_atom_types 9574 2023-05-10 09:00:05Z saulius
;
2023-05-10T18:56:59+03:00
;Derived atom types and hydrogen counts
from atom names that follow the AMCSD naming convention
(Wat == water, O-H == hydroxyl).
;

loop_
_cod_related_entry_id
_cod_related_entry_database
_cod_related_entry_code
1 AMCSD 0018303
